data_4028777
loop_
_publ_author_name
'Benedikt Neue'
'Atsushi Wakamiya'
'Roland Fr\"ohlich'
'Birgit Wibbeling'
'Shigehiro Yamaguchi'
'Ernst-Ulrich W\"urthwein'

_publ_section_title
;
 Modification and Unexpected Reactivity of 2-Borylbenzaldimines: Acylated
 and Silylated Derivatives as Well as Dimeric Compounds
;
_journal_name_full 'Journal of Organic Chemistry'
_journal_page_first 11747
_journal_page_last 11755
_journal_paper_doi 10.1021/jo401748d
_journal_volume 78
_journal_year 2013
_chemical_formula_sum 'C26 H30 B N'
_chemical_formula_weight 367.32
_chemical_name_systematic
; 
 ? 
;
_space_group_IT_number 14
_symmetry_cell_setting monoclinic
_symmetry_space_group_name_Hall '-P 2yn'
_symmetry_space_group_name_H-M 'P 1 21/n 1'
_atom_sites_solution_hydrogens geom
_atom_sites_solution_primary direct
_atom_sites_solution_secondary difmap
_audit_creation_method SHELXL-97
_cell_angle_alpha 90.00
_cell_angle_beta 100.154(2)
_cell_angle_gamma 90.00
_cell_formula_units_Z 4
_cell_length_a 9.6213(15)
_cell_length_b 20.391(3)
_cell_length_c 10.9103(17)
_cell_measurement_reflns_used 5749
_cell_measurement_temperature 173(2)
_cell_measurement_theta_max 31.50
_cell_measurement_theta_min 3.2646
_cell_volume 2106.9(6)
_computing_cell_refinement 'CrystalClear (Rigaku Corp., 2000)'
_computing_data_collection 'CrystalClear (Rigaku Corp., 2000)'
_computing_data_reduction 'CrystalClear (Rigaku Corp., 2000)'
_computing_molecular_graphics 'XP (BrukerAXS, 2000)'
_computing_publication_material 'SHELXL-97 (Sheldrick, 1997)'
_computing_structure_refinement 'SHELXL-97 (Sheldrick, 1997)'
_computing_structure_solution 'SHELXS-97 (Sheldrick, 1990)'
_diffrn_ambient_temperature 173(2)
_diffrn_measured_fraction_theta_full 0.996
_diffrn_measured_fraction_theta_max 0.996
_diffrn_measurement_device_type CCD
_diffrn_measurement_method '\w and \f scans'
_diffrn_radiation_monochromator Confocal
_diffrn_radiation_source 'Rotating Anode'
_diffrn_radiation_type MoK\a
_diffrn_radiation_wavelength 0.71070
_diffrn_reflns_av_R_equivalents 0.0349
_diffrn_reflns_av_sigmaI/netI 0.0364
_diffrn_reflns_limit_h_max 9
_diffrn_reflns_limit_h_min -12
_diffrn_reflns_limit_k_max 26
_diffrn_reflns_limit_k_min -21
_diffrn_reflns_limit_l_max 14
_diffrn_reflns_limit_l_min -14
_diffrn_reflns_number 16824
_diffrn_reflns_theta_full 27.48
_diffrn_reflns_theta_max 27.48
_diffrn_reflns_theta_min 3.27
_exptl_absorpt_coefficient_mu 0.065
_exptl_absorpt_correction_T_max 0.9967
_exptl_absorpt_correction_T_min 0.9871
_exptl_absorpt_correction_type multi-scan
_exptl_crystal_colour colourless
_exptl_crystal_density_diffrn 1.158
_exptl_crystal_description prism
_exptl_crystal_F_000 792
_exptl_crystal_size_max 0.20
_exptl_crystal_size_mid 0.15
_exptl_crystal_size_min 0.05
_refine_diff_density_max 0.273
_refine_diff_density_min -0.213
_refine_diff_density_rms 0.039
_refine_ls_extinction_method none
_refine_ls_goodness_of_fit_ref 1.099
_refine_ls_hydrogen_treatment constr
_refine_ls_matrix_type full
_refine_ls_number_parameters 260
_refine_ls_number_reflns 4822
_refine_ls_number_restraints 0
_refine_ls_restrained_S_all 1.099
_refine_ls_R_factor_all 0.0635
_refine_ls_R_factor_gt 0.0531
_refine_ls_shift/su_max 0.001
_refine_ls_shift/su_mean 0.000
_refine_ls_structure_factor_coef Fsqd
_refine_ls_weighting_details 'calc w=1/[\s^2^(Fo^2^)+(0.0523P)^2^+0.6715P] where P=(Fo^2^+2Fc^2^)/3'
_refine_ls_weighting_scheme calc
_refine_ls_wR_factor_gt 0.1233
_refine_ls_wR_factor_ref 0.1298
_reflns_number_gt 4131
_reflns_number_total 4822
_reflns_threshold_expression >2sigma(I)
_cod_data_source_file jo401748d_si_001_3.cif
_cod_data_source_block j-25
_cod_database_code 4028777

loop_
_symmetry_equiv_pos_as_xyz
'x, y, z'
'-x+1/2, y+1/2, -z+1/2'
'-x, -y, -z'
'x-1/2, -y-1/2, z-1/2'

loop_
_atom_site_label
_atom_site_type_symbol
_atom_site_fract_x
_atom_site_fract_y
_atom_site_fract_z
_atom_site_U_iso_or_equiv
_atom_site_adp_type
_atom_site_occupancy
_atom_site_symmetry_multiplicity
_atom_site_calc_flag
_atom_site_refinement_flags
B1 B 0.25694(17) 0.17674(8) 0.83591(14) 0.0230(3) Uani 1 1 d .
C1 C 0.40496(15) 0.15379(6) 0.79629(13) 0.0244(3) Uani 1 1 d .
C2 C 0.50976(15) 0.14862(7) 0.90360(13) 0.0260(3) Uani 1 1 d .
C3 C 0.64807(16) 0.12869(7) 0.90232(15) 0.0331(3) Uani 1 1 d .
H1 H 0.7158 0.1266 0.9769 0.040 Uiso 1 1 calc R
C4 C 0.68340(17) 0.11206(8) 0.78883(16) 0.0365(4) Uani 1 1 d .
H2 H 0.7770 0.0987 0.7844 0.044 Uiso 1 1 calc R
C5 C 0.58186(18) 0.11497(7) 0.68119(15) 0.0348(4) Uani 1 1 d .
H3 H 0.6072 0.1034 0.6037 0.042 Uiso 1 1 calc R
C6 C 0.44405(17) 0.13448(7) 0.68427(14) 0.0302(3) Uani 1 1 d .
H4 H 0.3760 0.1347 0.6097 0.036 Uiso 1 1 calc R
C7 C 0.45149(15) 0.16688(7) 1.01130(13) 0.0265(3) Uani 1 1 d .
H30 H 0.5059 0.1695 1.0928 0.032 Uiso 1 1 calc R
N1 N 0.31808(12) 0.17943(6) 0.98643(10) 0.0247(3) Uani 1 1 d .
C8 C 0.24476(17) 0.20245(9) 1.08514(13) 0.0344(4) Uani 1 1 d .
H5 H 0.3077 0.1986 1.1658 0.052 Uiso 1 1 calc R
H6 H 0.1602 0.1757 1.0856 0.052 Uiso 1 1 calc R
H7 H 0.2173 0.2484 1.0700 0.052 Uiso 1 1 calc R
C9 C 0.20108(14) 0.25353(7) 0.81259(12) 0.0223(3) Uani 1 1 d .
C10 C 0.28600(15) 0.30484(7) 0.77822(12) 0.0249(3) Uani 1 1 d .
C11 C 0.24408(16) 0.37040(7) 0.78088(13) 0.0282(3) Uani 1 1 d .
H8 H 0.3039 0.4034 0.7571 0.034 Uiso 1 1 calc R
C12 C 0.11875(16) 0.38925(7) 0.81680(13) 0.0294(3) Uani 1 1 d .
C13 C 0.03311(15) 0.33959(7) 0.84735(13) 0.0272(3) Uani 1 1 d .
H9 H -0.0542 0.3509 0.8710 0.033 Uiso 1 1 calc R
C14 C 0.07004(14) 0.27322(7) 0.84481(12) 0.0236(3) Uani 1 1 d .
C15 C 0.42467(17) 0.29391(8) 0.73405(15) 0.0334(3) Uani 1 1 d .
H10 H 0.4618 0.3361 0.7111 0.050 Uiso 1 1 calc R
H11 H 0.4096 0.2648 0.6614 0.050 Uiso 1 1 calc R
H12 H 0.4925 0.2738 0.8010 0.050 Uiso 1 1 calc R
C16 C 0.0778(2) 0.46050(8) 0.81936(18) 0.0456(4) Uani 1 1 d .
H13 H 0.0042 0.4702 0.7474 0.068 Uiso 1 1 calc R
H14 H 0.1606 0.4880 0.8161 0.068 Uiso 1 1 calc R
H15 H 0.0418 0.4697 0.8962 0.068 Uiso 1 1 calc R
C17 C -0.04013(15) 0.22533(8) 0.87309(14) 0.0301(3) Uani 1 1 d .
H16 H -0.1019 0.2473 0.9228 0.045 Uiso 1 1 calc R
H17 H 0.0066 0.1880 0.9199 0.045 Uiso 1 1 calc R
H18 H -0.0965 0.2097 0.7949 0.045 Uiso 1 1 calc R
C18 C 0.14509(14) 0.11682(7) 0.78996(12) 0.0237(3) Uani 1 1 d .
C19 C 0.06360(15) 0.11948(7) 0.66874(13) 0.0265(3) Uani 1 1 d .
C20 C -0.02995(16) 0.06919(7) 0.62322(14) 0.0310(3) Uani 1 1 d .
H19 H -0.0825 0.0726 0.5412 0.037 Uiso 1 1 calc R
C21 C -0.04857(16) 0.01453(7) 0.69378(15) 0.0318(3) Uani 1 1 d .
C22 C 0.03517(16) 0.01003(7) 0.81040(15) 0.0304(3) Uani 1 1 d .
H20 H 0.0259 -0.0275 0.8600 0.036 Uiso 1 1 calc R
C23 C 0.13294(15) 0.05842(7) 0.85827(14) 0.0273(3) Uani 1 1 d .
C24 C 0.07161(19) 0.17600(8) 0.58010(14) 0.0366(4) Uani 1 1 d .
H21 H 0.0420 0.1609 0.4942 0.055 Uiso 1 1 calc R
H22 H 0.1689 0.1922 0.5911 0.055 Uiso 1 1 calc R
H23 H 0.0091 0.2114 0.5977 0.055 Uiso 1 1 calc R
C25 C -0.15709(19) -0.03741(9) 0.64670(18) 0.0442(4) Uani 1 1 d .
H24 H -0.1207 -0.0806 0.6760 0.066 Uiso 1 1 calc R
H25 H -0.1764 -0.0369 0.5555 0.066 Uiso 1 1 calc R
H26 H -0.2445 -0.0284 0.6782 0.066 Uiso 1 1 calc R
C26 C 0.22623(19) 0.04252(8) 0.98129(16) 0.0402(4) Uani 1 1 d .
H27 H 0.2028 -0.0013 1.0087 0.060 Uiso 1 1 calc R
H28 H 0.2109 0.0750 1.0437 0.060 Uiso 1 1 calc R
H29 H 0.3254 0.0435 0.9712 0.060 Uiso 1 1 calc R

loop_
_atom_site_aniso_label
_atom_site_aniso_U_11
_atom_site_aniso_U_22
_atom_site_aniso_U_33
_atom_site_aniso_U_23
_atom_site_aniso_U_13
_atom_site_aniso_U_12
B1 0.0262(8) 0.0238(8) 0.0192(7) 0.0006(6) 0.0050(6) -0.0014(6)
C1 0.0289(7) 0.0174(6) 0.0278(7) 0.0001(5) 0.0081(6) -0.0009(5)
C2 0.0265(7) 0.0209(7) 0.0316(7) 0.0012(5) 0.0076(6) 0.0000(5)
C3 0.0266(8) 0.0291(8) 0.0439(9) 0.0012(6) 0.0070(6) 0.0013(6)
C4 0.0319(8) 0.0278(8) 0.0542(10) 0.0000(7) 0.0194(7) 0.0035(6)
C5 0.0445(9) 0.0255(8) 0.0401(8) -0.0035(6) 0.0230(7) 0.0007(7)
C6 0.0390(8) 0.0234(7) 0.0303(7) -0.0016(6) 0.0122(6) -0.0002(6)
C7 0.0278(7) 0.0253(7) 0.0251(7) 0.0013(5) 0.0010(5) 0.0003(6)
N1 0.0269(6) 0.0260(6) 0.0218(5) -0.0002(4) 0.0056(5) 0.0006(5)
C8 0.0339(8) 0.0493(10) 0.0205(7) -0.0008(6) 0.0064(6) 0.0074(7)
C9 0.0256(7) 0.0231(7) 0.0177(6) -0.0007(5) 0.0028(5) -0.0013(5)
C10 0.0278(7) 0.0251(7) 0.0218(6) 0.0002(5) 0.0047(5) -0.0020(6)
C11 0.0322(8) 0.0238(7) 0.0281(7) 0.0012(5) 0.0039(6) -0.0047(6)
C12 0.0357(8) 0.0236(7) 0.0274(7) -0.0024(5) 0.0016(6) 0.0015(6)
C13 0.0261(7) 0.0307(8) 0.0247(7) -0.0025(6) 0.0043(5) 0.0039(6)
C14 0.0259(7) 0.0269(7) 0.0175(6) -0.0011(5) 0.0024(5) -0.0014(5)
C15 0.0350(8) 0.0263(8) 0.0424(9) 0.0020(6) 0.0167(7) -0.0047(6)
C16 0.0519(11) 0.0269(9) 0.0588(11) -0.0014(8) 0.0122(9) 0.0064(8)
C17 0.0266(8) 0.0320(8) 0.0334(8) 0.0014(6) 0.0097(6) 0.0000(6)
C18 0.0251(7) 0.0215(7) 0.0254(7) -0.0008(5) 0.0069(5) 0.0019(5)
C19 0.0305(7) 0.0233(7) 0.0262(7) -0.0020(5) 0.0064(6) 0.0035(6)
C20 0.0294(8) 0.0313(8) 0.0315(8) -0.0083(6) 0.0034(6) 0.0029(6)
C21 0.0266(8) 0.0253(8) 0.0459(9) -0.0099(6) 0.0131(6) -0.0006(6)
C22 0.0296(8) 0.0226(7) 0.0422(8) 0.0006(6) 0.0149(6) 0.0018(6)
C23 0.0262(7) 0.0239(7) 0.0334(7) 0.0027(6) 0.0098(6) 0.0033(6)
C24 0.0526(10) 0.0292(8) 0.0249(7) -0.0004(6) -0.0018(7) -0.0007(7)
C25 0.0374(9) 0.0364(9) 0.0600(11) -0.0139(8) 0.0120(8) -0.0088(7)
C26 0.0449(10) 0.0321(9) 0.0417(9) 0.0154(7) 0.0024(7) -0.0048(7)

loop_
_atom_type_symbol
_atom_type_description
_atom_type_scat_dispersion_real
_atom_type_scat_dispersion_imag
_atom_type_scat_source
C C 0.0033 0.0016 'International Tables Vol C Tables 4.2.6.8 and 6.1.1.4'
H H 0.0000 0.0000 'International Tables Vol C Tables 4.2.6.8 and 6.1.1.4'
B B 0.0013 0.0007 'International Tables Vol C Tables 4.2.6.8 and 6.1.1.4'
N N 0.0061 0.0033 'International Tables Vol C Tables 4.2.6.8 and 6.1.1.4'

loop_
_geom_angle_atom_site_label_1
_geom_angle_atom_site_label_2
_geom_angle_atom_site_label_3
_geom_angle
C1 B1 N1 95.69(10)
C1 B1 C18 105.13(11)
N1 B1 C18 115.35(11)
C1 B1 C9 120.33(11)
N1 B1 C9 99.83(10)
C18 B1 C9 118.46(11)
C6 C1 C2 116.26(13)
C6 C1 B1 134.12(13)
C2 C1 B1 109.41(12)
C3 C2 C1 123.95(14)
C3 C2 C7 126.47(14)
C1 C2 C7 109.58(12)
C4 C3 C2 117.80(15)
C4 C3 H1 121.1
C2 C3 H1 121.1
C3 C4 C5 119.92(15)
C3 C4 H2 120.0
C5 C4 H2 120.0
C4 C5 C6 121.53(14)
C4 C5 H3 119.2
C6 C5 H3 119.2
C5 C6 C1 120.45(15)
C5 C6 H4 119.8
C1 C6 H4 119.8
N1 C7 C2 113.36(12)
N1 C7 H30 123.3
C2 C7 H30 123.3
C7 N1 C8 119.95(12)
C7 N1 B1 111.77(11)
C8 N1 B1 127.65(11)
N1 C8 H5 109.5
N1 C8 H6 109.5
H5 C8 H6 109.5
N1 C8 H7 109.5
H5 C8 H7 109.5
H6 C8 H7 109.5
C10 C9 C14 115.69(12)
C10 C9 B1 123.38(12)
C14 C9 B1 120.29(12)
C11 C10 C9 121.21(13)
C11 C10 C15 114.93(13)
C9 C10 C15 123.86(13)
C12 C11 C10 122.65(13)
C12 C11 H8 118.7
C10 C11 H8 118.7
C13 C12 C11 116.74(13)
C13 C12 C16 122.17(15)
C11 C12 C16 121.07(14)
C12 C13 C14 122.60(13)
C12 C13 H9 118.7
C14 C13 H9 118.7
C13 C14 C9 121.04(13)
C13 C14 C17 115.49(13)
C9 C14 C17 123.42(13)
C10 C15 H10 109.5
C10 C15 H11 109.5
H10 C15 H11 109.5
C10 C15 H12 109.5
H10 C15 H12 109.5
H11 C15 H12 109.5
C12 C16 H13 109.5
C12 C16 H14 109.5
H13 C16 H14 109.5
C12 C16 H15 109.5
H13 C16 H15 109.5
H14 C16 H15 109.5
C14 C17 H16 109.5
C14 C17 H17 109.5
H16 C17 H17 109.5
C14 C17 H18 109.5
H16 C17 H18 109.5
H17 C17 H18 109.5
C19 C18 C23 116.06(13)
C19 C18 B1 118.74(12)
C23 C18 B1 124.90(12)
C20 C19 C18 121.37(13)
C20 C19 C24 115.70(13)
C18 C19 C24 122.93(13)
C21 C20 C19 122.13(14)
C21 C20 H19 118.9
C19 C20 H19 118.9
C22 C21 C20 116.96(14)
C22 C21 C25 121.40(15)
C20 C21 C25 121.63(15)
C21 C22 C23 122.72(14)
C21 C22 H20 118.6
C23 C22 H20 118.6
C22 C23 C18 120.49(14)
C22 C23 C26 115.78(13)
C18 C23 C26 123.67(13)
C19 C24 H21 109.5
C19 C24 H22 109.5
H21 C24 H22 109.5
C19 C24 H23 109.5
H21 C24 H23 109.5
H22 C24 H23 109.5
C21 C25 H24 109.5
C21 C25 H25 109.5
H24 C25 H25 109.5
C21 C25 H26 109.5
H24 C25 H26 109.5
H25 C25 H26 109.5
C23 C26 H27 109.5
C23 C26 H28 109.5
H27 C26 H28 109.5
C23 C26 H29 109.5
H27 C26 H29 109.5
H28 C26 H29 109.5

loop_
_geom_bond_atom_site_label_1
_geom_bond_atom_site_label_2
_geom_bond_distance
B1 C1 1.628(2)
B1 N1 1.6448(18)
B1 C18 1.647(2)
B1 C9 1.660(2)
C1 C6 1.3972(19)
C1 C2 1.408(2)
C2 C3 1.394(2)
C2 C7 1.437(2)
C3 C4 1.383(2)
C3 H1 0.9500
C4 C5 1.390(2)
C4 H2 0.9500
C5 C6 1.390(2)
C5 H3 0.9500
C6 H4 0.9500
C7 N1 1.2900(18)
C7 H30 0.9500
N1 C8 1.4648(18)
C8 H5 0.9800
C8 H6 0.9800
C8 H7 0.9800
C9 C10 1.4181(19)
C9 C14 1.4250(19)
C10 C11 1.398(2)
C10 C15 1.513(2)
C11 C12 1.386(2)
C11 H8 0.9500
C12 C13 1.383(2)
C12 C16 1.507(2)
C13 C14 1.401(2)
C13 H9 0.9500
C14 C17 1.512(2)
C15 H10 0.9800
C15 H11 0.9800
C15 H12 0.9800
C16 H13 0.9800
C16 H14 0.9800
C16 H15 0.9800
C17 H16 0.9800
C17 H17 0.9800
C17 H18 0.9800
C18 C19 1.4147(19)
C18 C23 1.4206(19)
C19 C20 1.397(2)
C19 C24 1.515(2)
C20 C21 1.384(2)
C20 H19 0.9500
C21 C22 1.384(2)
C21 C25 1.512(2)
C22 C23 1.399(2)
C22 H20 0.9500
C23 C26 1.512(2)
C24 H21 0.9800
C24 H22 0.9800
C24 H23 0.9800
C25 H24 0.9800
C25 H25 0.9800
C25 H26 0.9800
C26 H27 0.9800
C26 H28 0.9800
C26 H29 0.9800

loop_
_geom_torsion_atom_site_label_1
_geom_torsion_atom_site_label_2
_geom_torsion_atom_site_label_3
_geom_torsion_atom_site_label_4
_geom_torsion
N1 B1 C1 C6 173.47(15)
C18 B1 C1 C6 55.26(19)
C9 B1 C1 C6 -81.64(19)
N1 B1 C1 C2 -1.03(13)
C18 B1 C1 C2 -119.23(12)
C9 B1 C1 C2 103.87(14)
C6 C1 C2 C3 3.0(2)
B1 C1 C2 C3 178.64(13)
C6 C1 C2 C7 -176.98(12)
B1 C1 C2 C7 -1.39(16)
C1 C2 C3 C4 -1.1(2)
C7 C2 C3 C4 178.98(14)
C2 C3 C4 C5 -0.6(2)
C3 C4 C5 C6 0.1(2)
C4 C5 C6 C1 2.0(2)
C2 C1 C6 C5 -3.4(2)
B1 C1 C6 C5 -177.64(14)
C3 C2 C7 N1 -175.99(14)
C1 C2 C7 N1 4.05(17)
C2 C7 N1 C8 -176.45(12)
C2 C7 N1 B1 -4.83(17)
C1 B1 N1 C7 3.49(14)
C18 B1 N1 C7 113.21(13)
C9 B1 N1 C7 -118.68(12)
C1 B1 N1 C8 174.31(13)
C18 B1 N1 C8 -75.96(18)
C9 B1 N1 C8 52.15(17)
C1 B1 C9 C10 -10.89(19)
N1 B1 C9 C10 91.69(14)
C18 B1 C9 C10 -142.29(13)
C1 B1 C9 C14 178.63(12)
N1 B1 C9 C14 -78.78(14)
C18 B1 C9 C14 47.24(17)
C14 C9 C10 C11 2.25(19)
B1 C9 C10 C11 -168.62(12)
C14 C9 C10 C15 -176.46(13)
B1 C9 C10 C15 12.7(2)
C9 C10 C11 C12 0.0(2)
C15 C10 C11 C12 178.86(13)
C10 C11 C12 C13 -1.7(2)
C10 C11 C12 C16 179.54(14)
C11 C12 C13 C14 1.0(2)
C16 C12 C13 C14 179.76(14)
C12 C13 C14 C9 1.3(2)
C12 C13 C14 C17 -176.30(13)
C10 C9 C14 C13 -2.91(18)
B1 C9 C14 C13 168.27(12)
C10 C9 C14 C17 174.53(12)
B1 C9 C14 C17 -14.29(19)
C1 B1 C18 C19 -90.25(14)
N1 B1 C18 C19 165.76(12)
C9 B1 C18 C19 47.62(17)
C1 B1 C18 C23 83.15(15)
N1 B1 C18 C23 -20.83(19)
C9 B1 C18 C23 -138.97(13)
C23 C18 C19 C20 4.1(2)
B1 C18 C19 C20 178.10(13)
C23 C18 C19 C24 -175.68(14)
B1 C18 C19 C24 -1.7(2)
C18 C19 C20 C21 0.3(2)
C24 C19 C20 C21 -179.87(14)
C19 C20 C21 C22 -3.1(2)
C19 C20 C21 C25 175.90(14)
C20 C21 C22 C23 1.3(2)
C25 C21 C22 C23 -177.69(14)
C21 C22 C23 C18 3.3(2)
C21 C22 C23 C26 -173.92(14)
C19 C18 C23 C22 -5.8(2)
B1 C18 C23 C22 -179.37(13)
C19 C18 C23 C26 171.14(14)
B1 C18 C23 C26 -2.4(2)
